data_7243815
loop_
_publ_author_name
'Verma, Abhineet'
'Bhuvanesh, Nattamai'
'Reibenspies, Joseph'
'Tayade, Sakharam B.'
'Kumbhar, Avinash S.'
'Bretosh, Kateryna'
'Sutter, Jean-Pascal'
'Sunkari, Sailaja S.'

_publ_section_title
;
 Structurally characterised new twisted conformer for cyclen, controlled
 by metal ion complexation as seen in NiII and CuII complexes with halides
 and pseudohalides
;
_journal_issue 1
_journal_name_full CrystEngComm
_journal_page_first 119
_journal_page_last 131
_journal_paper_doi 10.1039/D1CE01096D
_journal_volume 24
_journal_year 2022
_chemical_formula_moiety 'C8 H20 Br2 Cu N4'
_chemical_formula_sum 'C8 H20 Br2 Cu N4'
_chemical_formula_weight 395.64
_chemical_melting_point 474.15
_space_group_crystal_system tetragonal
_space_group_IT_number 129
_space_group_name_Hall '-P 4a 2a'
_space_group_name_H-M_alt 'P 4/n m m :2'
_atom_sites_solution_hydrogens geom
_atom_sites_solution_primary 'ShelXS-97 (Sheldrick 2008)'
_audit_creation_method SHELXL-2018/1
_audit_update_record
;
2021-09-27 deposited with the CCDC.	2021-10-04 downloaded from the CCDC.
;
_cell_angle_alpha 90
_cell_angle_beta 90
_cell_angle_gamma 90
_cell_formula_units_Z 2
_cell_length_a 9.5813(6)
_cell_length_b 9.5813(6)
_cell_length_c 7.5171(5)
_cell_measurement_reflns_used 2408
_cell_measurement_temperature 300(2)
_cell_measurement_theta_max 28.32
_cell_measurement_theta_min 2.65
_cell_volume 690.08(8)
_computing_cell_refinement 'Bruker SAINT'
_computing_data_collection 'Bruker APEX2'
_computing_data_reduction 'Bruker SAINT'
_computing_molecular_graphics 'Bruker SHELXTL'
_computing_publication_material 'Bruker SHELXTL'
_computing_structure_refinement 'SHELXL-2018/1 (Sheldrick, 2018)'
_computing_structure_solution 'SHELXS-97 (Sheldrick 2008)'
_diffrn_ambient_temperature 300(2)
_diffrn_measured_fraction_theta_full 0.995
_diffrn_measured_fraction_theta_max 0.951
_diffrn_measurement_device_type 'Bruker APEX-II CCD'
_diffrn_measurement_method '\f and \w scans'
_diffrn_radiation_type MoK\a
_diffrn_radiation_wavelength 0.71073
_diffrn_reflns_av_R_equivalents 0.0554
_diffrn_reflns_av_unetI/netI 0.0314
_diffrn_reflns_Laue_measured_fraction_full 0.995
_diffrn_reflns_Laue_measured_fraction_max 0.951
_diffrn_reflns_limit_h_max 15
_diffrn_reflns_limit_h_min -14
_diffrn_reflns_limit_k_max 14
_diffrn_reflns_limit_k_min -14
_diffrn_reflns_limit_l_max 11
_diffrn_reflns_limit_l_min -11
_diffrn_reflns_number 14543
_diffrn_reflns_point_group_measured_fraction_full 0.995
_diffrn_reflns_point_group_measured_fraction_max 0.951
_diffrn_reflns_theta_full 25.242
_diffrn_reflns_theta_max 34.945
_diffrn_reflns_theta_min 3.445
_exptl_absorpt_coefficient_mu 7.351
_exptl_absorpt_correction_T_max 0.7469
_exptl_absorpt_correction_T_min 0.5215
_exptl_absorpt_correction_type multi-scan
_exptl_absorpt_process_details 'Sadabs (Sheldrick, 2018)'
_exptl_crystal_colour blue
_exptl_crystal_density_diffrn 1.904
_exptl_crystal_description block
_exptl_crystal_F_000 390
_exptl_crystal_recrystallization_method 'Ether diffusion into methnolic mother liquor'
_exptl_crystal_size_max 0.212
_exptl_crystal_size_mid 0.201
_exptl_crystal_size_min 0.198
_refine_diff_density_max 1.050
_refine_diff_density_min -0.511
_refine_diff_density_rms 0.114
_refine_ls_extinction_coef 0.0059(4)
_refine_ls_extinction_expression Fc^*^=kFc[1+0.001xFc^2^\l^3^/sin(2\q)]^-1/4^
_refine_ls_extinction_method 'SHELXL-2018/1 (Sheldrick 2018)'
_refine_ls_goodness_of_fit_ref 1.064
_refine_ls_hydrogen_treatment riding
_refine_ls_matrix_type full
_refine_ls_number_parameters 34
_refine_ls_number_reflns 846
_refine_ls_number_restraints 0
_refine_ls_restrained_S_all 1.064
_refine_ls_R_factor_all 0.0468
_refine_ls_R_factor_gt 0.0288
_refine_ls_shift/su_max 0.000
_refine_ls_shift/su_mean 0.000
_refine_ls_structure_factor_coef Fsqd
_refine_ls_weighting_details 'w=1/[\s^2^(Fo^2^)+(0.0045P)^2^+0.5894P] where P=(Fo^2^+2Fc^2^)/3'
_refine_ls_weighting_scheme calc
_refine_ls_wR_factor_gt 0.0327
_refine_ls_wR_factor_ref 0.0350
_reflns_Friedel_coverage 0.000
_reflns_number_gt 708
_reflns_number_total 846
_reflns_threshold_expression 'I > 2\s(I)'
_cod_data_source_file d1ce01096d2.cif
_cod_data_source_block shelx
_cod_depositor_comments 'Adding full bibliography for 7243811--7243817.cif.'
_cod_original_cell_volume 690.08(10)
_cod_original_sg_symbol_H-M 'P 4/n m m'
_cod_database_code 7243815
_shelx_shelxl_version_number 2018/1
_shelx_space_group_comment
;
The symmetry employed for this shelxl refinement is uniquely defined
by the following loop, which should always be used as a source of
symmetry information in preference to the above space-group names.
They are only intended as comments.
;

loop_
_space_group_symop_operation_xyz
'x, y, z'
'-x+1/2, -y+1/2, z'
'-y+1/2, x, z'
'y, -x+1/2, z'
'-x, y+1/2, -z'
'x+1/2, -y, -z'
'y+1/2, x+1/2, -z'
'-y, -x, -z'
'-x, -y, -z'
'x-1/2, y-1/2, -z'
'y-1/2, -x, -z'
'-y, x-1/2, -z'
'x, -y-1/2, z'
'-x-1/2, y, z'
'-y-1/2, -x-1/2, z'
'y, x, z'

loop_
_atom_site_label
_atom_site_type_symbol
_atom_site_fract_x
_atom_site_fract_y
_atom_site_fract_z
_atom_site_U_iso_or_equiv
_atom_site_adp_type
_atom_site_occupancy
_atom_site_site_symmetry_order
_atom_site_calc_flag
_atom_site_refinement_flags_posn
_atom_site_refinement_flags_adp
_atom_site_refinement_flags_occupancy
_atom_site_disorder_assembly
_atom_site_disorder_group
Br1 Br 0.750000 0.750000 0.71586(4) 0.01705(10) Uani 1 8 d S T P . .
Br2 Br 0.250000 0.750000 0.500000 0.01655(10) Uani 1 8 d S T P . .
Cu1 Cu 0.750000 0.750000 0.37912(5) 0.00980(10) Uani 1 8 d S T P . .
N1 N 0.5544(2) 0.8030(2) 0.3002(2) 0.0143(4) Uani 0.5 1 d . . P . .
H1 H 0.494972 0.797652 0.390992 0.017 Uiso 0.5 1 d R U P . .
C1 C 0.5176(3) 0.6997(3) 0.1625(3) 0.0177(6) Uani 0.5 1 d . . P . .
H1A H 0.570684 0.717001 0.056458 0.021 Uiso 0.5 1 d R U P . .
H1B H 0.420124 0.706091 0.133918 0.021 Uiso 0.5 1 d R U P . .
C2 C 0.55335(14) 0.55335(14) 0.2384(2) 0.0187(4) Uani 1 2 d S T P . .
H2A H 0.542047 0.492130 0.147709 0.022 Uiso 0.5 1 d R U P . .
H2B H 0.491507 0.539940 0.334959 0.022 Uiso 0.5 1 d R U P . .

loop_
_atom_site_aniso_label
_atom_site_aniso_U_11
_atom_site_aniso_U_22
_atom_site_aniso_U_33
_atom_site_aniso_U_23
_atom_site_aniso_U_13
_atom_site_aniso_U_12
Br1 0.02282(14) 0.02282(14) 0.00551(16) 0.000 0.000 0.000
Br2 0.01129(12) 0.01129(12) 0.0271(2) 0.000 0.000 0.000
Cu1 0.01172(14) 0.01172(14) 0.00596(19) 0.000 0.000 0.000
N1 0.0144(11) 0.0203(11) 0.0082(9) -0.0002(7) -0.0006(7) 0.0001(8)
C1 0.0163(13) 0.0239(14) 0.0129(10) -0.0020(9) -0.0031(9) -0.0004(10)
C2 0.0214(6) 0.0214(6) 0.0134(8) -0.0018(5) -0.0018(5) -0.0064(8)

loop_
_atom_type_symbol
_atom_type_description
_atom_type_scat_dispersion_real
_atom_type_scat_dispersion_imag
_atom_type_scat_source
C C 0.0033 0.0016 'International Tables Vol C Tables 4.2.6.8 and 6.1.1.4'
H H 0.0000 0.0000 'International Tables Vol C Tables 4.2.6.8 and 6.1.1.4'
Br Br -0.2901 2.4595 'International Tables Vol C Tables 4.2.6.8 and 6.1.1.4'
Cu Cu 0.3201 1.2651 'International Tables Vol C Tables 4.2.6.8 and 6.1.1.4'
N N 0.0061 0.0033 'International Tables Vol C Tables 4.2.6.8 and 6.1.1.4'

loop_
_geom_angle_atom_site_label_1
_geom_angle_atom_site_label_2
_geom_angle_atom_site_label_3
_geom_angle
_geom_angle_site_symmetry_1
_geom_angle_site_symmetry_3
_geom_angle_publ_flag
N1 Cu1 N1 85.10(3) 13_575 16 ?
N1 Cu1 N1 146.03(11) 13_575 14_755 ?
N1 Cu1 N1 85.10(3) 16 14_755 ?
N1 Cu1 N1 112.11(11) 13_575 4_565 ?
N1 Cu1 N1 134.76(11) 16 4_565 ?
N1 Cu1 N1 56.83(12) 14_755 4_565 ?
N1 Cu1 N1 134.76(11) 13_575 2_665 ?
N1 Cu1 N1 56.83(12) 16 2_665 ?
N1 Cu1 N1 28.97(11) 14_755 2_665 ?
N1 Cu1 N1 85.10(3) 4_565 2_665 ?
N1 Cu1 N1 85.10(3) 13_575 15_775 ?
N1 Cu1 N1 146.03(11) 16 15_775 ?
N1 Cu1 N1 85.10(3) 14_755 15_775 ?
N1 Cu1 N1 28.97(11) 4_565 15_775 ?
N1 Cu1 N1 112.11(11) 2_665 15_775 ?
N1 Cu1 N1 56.83(12) 13_575 3_655 ?
N1 Cu1 N1 28.97(11) 16 3_655 ?
N1 Cu1 N1 112.11(11) 14_755 3_655 ?
N1 Cu1 N1 146.03(11) 4_565 3_655 ?
N1 Cu1 N1 85.10(3) 2_665 3_655 ?
N1 Cu1 N1 134.76(11) 15_775 3_655 ?
N1 Cu1 N1 28.97(11) 13_575 . ?
N1 Cu1 N1 112.11(11) 16 . ?
N1 Cu1 N1 134.76(11) 14_755 . ?
N1 Cu1 N1 85.10(3) 4_565 . ?
N1 Cu1 N1 146.03(11) 2_665 . ?
N1 Cu1 N1 56.83(12) 15_775 . ?
N1 Cu1 N1 85.10(3) 3_655 . ?
N1 Cu1 Br1 106.99(5) 13_575 . ?
N1 Cu1 Br1 106.99(5) 16 . ?
N1 Cu1 Br1 106.99(5) 14_755 . ?
N1 Cu1 Br1 106.99(5) 4_565 . ?
N1 Cu1 Br1 106.99(5) 2_665 . ?
N1 Cu1 Br1 106.99(5) 15_775 . ?
N1 Cu1 Br1 106.99(5) 3_655 . ?
N1 Cu1 Br1 106.99(5) . . ?
N1 N1 C1 88.62(17) 13_575 13_575 ?
N1 N1 C2 161.35(10) 13_575 4_565 ?
C1 N1 C2 73.62(18) 13_575 4_565 ?
N1 N1 C1 47.86(12) 13_575 . ?
C1 N1 C1 40.8(2) 13_575 . ?
C2 N1 C1 114.18(17) 4_565 . ?
N1 N1 Cu1 75.51(6) 13_575 . ?
C1 N1 Cu1 124.6(2) 13_575 . ?
C2 N1 Cu1 109.66(13) 4_565 . ?
C1 N1 Cu1 104.94(15) . . ?
C1 C1 N1 91.37(17) 13_575 13_575 ?
C1 C1 N1 47.86(12) 13_575 . ?
N1 C1 N1 43.52(19) 13_575 . ?
C1 C1 C2 154.61(11) 13_575 . ?
N1 C1 C2 63.85(17) 13_575 . ?
N1 C1 C2 107.18(17) . . ?
N1 C2 N1 83.4(2) 3_655 13_575 ?
N1 C2 C1 42.53(11) 3_655 16 ?
N1 C2 C1 108.71(18) 13_575 16 ?
N1 C2 C1 108.71(18) 3_655 . ?
N1 C2 C1 42.53(11) 13_575 . ?
C1 C2 C1 105.3(2) 16 . ?

loop_
_geom_bond_atom_site_label_1
_geom_bond_atom_site_label_2
_geom_bond_distance
_geom_bond_site_symmetry_2
_geom_bond_publ_flag
Br1 Cu1 2.5313(5) . ?
Cu1 N1 2.031(2) 13_575 ?
Cu1 N1 2.031(2) 16 ?
Cu1 N1 2.031(2) 14_755 ?
Cu1 N1 2.031(2) 4_565 ?
Cu1 N1 2.031(2) 2_665 ?
Cu1 N1 2.031(2) 15_775 ?
Cu1 N1 2.031(2) 3_655 ?
Cu1 N1 2.031(2) . ?
N1 N1 1.016(4) 13_575 ?
N1 C1 1.094(3) 13_575 ?
N1 C2 1.453(2) 4_565 ?
N1 C1 1.475(3) . ?
C1 C1 0.963(5) 13_575 ?
C1 C2 1.553(3) . ?
